data_4335112
loop_
_publ_author_name
'Dan Yuan'
'Han Vinh Huynh'

_publ_section_title
;
 A Comparative Study on Dinuclear and Multinuclear Ni(II), Pd(II), and
 Pt(II) Complexes of a Thiolato-Functionalized, Benzannulated
 N-Heterocyclic Carbene Ligand
;
_journal_name_full 'Inorganic Chemistry'
_journal_page_first 6627
_journal_page_last 6634
_journal_paper_doi 10.1021/ic400672z
_journal_volume 52
_journal_year 2013
_chemical_formula_sum 'C33 H32 Br2 Cl2 N4 Pt2 S2'
_chemical_formula_weight 1169.65
_chemical_name_systematic
; 
 ? 
;
_space_group_IT_number 43
_symmetry_cell_setting orthorhombic
_symmetry_space_group_name_Hall 'F 2 -2d'
_symmetry_space_group_name_H-M 'F d d 2'
_atom_sites_solution_hydrogens geom
_atom_sites_solution_primary direct
_atom_sites_solution_secondary difmap
_audit_creation_method SHELXL-97
_cell_angle_alpha 90.00
_cell_angle_beta 90.00
_cell_angle_gamma 90.00
_cell_formula_units_Z 16
_cell_length_a 18.1205(9)
_cell_length_b 49.575(3)
_cell_length_c 15.1791(8)
_cell_measurement_reflns_used 8625
_cell_measurement_temperature 100(2)
_cell_measurement_theta_max 27.45
_cell_measurement_theta_min 2.39
_cell_volume 13635.7(13)
_computing_cell_refinement 'Bruker SMART'
_computing_data_collection 'Bruker SMART'
_computing_data_reduction 'Bruker SAINT'
_computing_molecular_graphics 'Bruker SHELXTL'
_computing_publication_material 'Bruker SHELXTL'
_computing_structure_refinement 'SHELXL-97 (Sheldrick, 1997)'
_computing_structure_solution 'SHELXS-97 (Sheldrick, 1990)'
_diffrn_ambient_temperature 100(2)
_diffrn_measured_fraction_theta_full 1.000
_diffrn_measured_fraction_theta_max 1.000
_diffrn_measurement_device_type 'CCD area detector'
_diffrn_measurement_method 'phi and omega scans'
_diffrn_radiation_monochromator graphite
_diffrn_radiation_source 'fine-focus sealed tube'
_diffrn_radiation_type MoK\a
_diffrn_radiation_wavelength 0.71073
_diffrn_reflns_av_R_equivalents 0.0367
_diffrn_reflns_av_sigmaI/netI 0.0421
_diffrn_reflns_limit_h_max 23
_diffrn_reflns_limit_h_min -15
_diffrn_reflns_limit_k_max 64
_diffrn_reflns_limit_k_min -64
_diffrn_reflns_limit_l_max 19
_diffrn_reflns_limit_l_min -19
_diffrn_reflns_number 23997
_diffrn_reflns_theta_full 27.50
_diffrn_reflns_theta_max 27.50
_diffrn_reflns_theta_min 1.80
_exptl_absorpt_coefficient_mu 10.854
_exptl_absorpt_correction_T_max 0.4099
_exptl_absorpt_correction_T_min 0.1647
_exptl_absorpt_correction_type multi-scan
_exptl_absorpt_process_details 'Sadabs, (Sheldrick 2001)'
_exptl_crystal_colour COLOURLESS
_exptl_crystal_density_diffrn 2.279
_exptl_crystal_density_meas ?
_exptl_crystal_description BLOCK
_exptl_crystal_F_000 8800
_exptl_crystal_size_max 0.26
_exptl_crystal_size_mid 0.10
_exptl_crystal_size_min 0.10
_refine_diff_density_max 2.069
_refine_diff_density_min -1.141
_refine_diff_density_rms 0.174
_refine_ls_abs_structure_details 'Flack H D (1983), Acta Cryst. A39, 876-881'
_refine_ls_abs_structure_Flack 0.351(7)
_refine_ls_extinction_method none
_refine_ls_goodness_of_fit_ref 1.030
_refine_ls_hydrogen_treatment constr
_refine_ls_matrix_type full
_refine_ls_number_parameters 407
_refine_ls_number_reflns 7820
_refine_ls_number_restraints 1
_refine_ls_restrained_S_all 1.030
_refine_ls_R_factor_all 0.0321
_refine_ls_R_factor_gt 0.0295
_refine_ls_shift/su_max 0.002
_refine_ls_shift/su_mean 0.000
_refine_ls_structure_factor_coef Fsqd
_refine_ls_weighting_details 'calc w=1/[\s^2^(Fo^2^)+(0.0422P)^2^+32.4821P] where P=(Fo^2^+2Fc^2^)/3'
_refine_ls_weighting_scheme calc
_refine_ls_wR_factor_gt 0.0726
_refine_ls_wR_factor_ref 0.0737
_reflns_number_gt 7394
_reflns_number_total 7820
_reflns_threshold_expression >2sigma(I)
_cod_data_source_file ic400672z_si_001_3.cif
_cod_data_source_block 9276a
_cod_depositor_comments
;
The following automatic conversions were performed:

'_exptl_crystal_density_meas' value 'Not Measured' was changed to '?'
- the value is perceived as not measured.

Automatic conversion script
Id: cif_fix_values 3008 2015-01-20 13:52:24Z robertas 
;
_cod_original_cell_volume 13635.7(12)
_cod_database_code 4335112

loop_
_symmetry_equiv_pos_as_xyz
'x, y, z'
'-x, -y, z'
'x+1/4, -y+1/4, z+1/4'
'-x+1/4, y+1/4, z+1/4'
'x, y+1/2, z+1/2'
'-x, -y+1/2, z+1/2'
'x+1/4, -y+3/4, z+3/4'
'-x+1/4, y+3/4, z+3/4'
'x+1/2, y, z+1/2'
'-x+1/2, -y, z+1/2'
'x+3/4, -y+1/4, z+3/4'
'-x+3/4, y+1/4, z+3/4'
'x+1/2, y+1/2, z'
'-x+1/2, -y+1/2, z'
'x+3/4, -y+3/4, z+1/4'
'-x+3/4, y+3/4, z+1/4'

loop_
_atom_site_label
_atom_site_type_symbol
_atom_site_fract_x
_atom_site_fract_y
_atom_site_fract_z
_atom_site_U_iso_or_equiv
_atom_site_adp_type
_atom_site_occupancy
_atom_site_symmetry_multiplicity
_atom_site_calc_flag
_atom_site_refinement_flags
Pt1 Pt 0.453507(14) 0.055483(5) 0.934310(14) 0.01437(6) Uani 1 1 d .
Pt2 Pt 0.605128(14) 0.055207(5) 0.816063(15) 0.01453(7) Uani 1 1 d .
S1 S 0.48361(10) 0.07070(3) 0.79657(11) 0.0175(3) Uani 1 1 d .
S2 S 0.57788(10) 0.06745(3) 0.95853(11) 0.0164(3) Uani 1 1 d .
Cl1S Cl 0.54687(15) 0.16622(6) 0.82147(18) 0.0539(7) Uani 1 1 d .
Cl2S Cl 0.55636(16) 0.14324(6) 0.99788(17) 0.0512(6) Uani 1 1 d .
Br1 Br 0.43169(4) 0.036845(15) 1.08303(5) 0.02357(16) Uani 1 1 d .
Br2 Br 0.62230(5) 0.041917(15) 0.66059(5) 0.02600(17) Uani 1 1 d .
N1 N 0.2844(3) 0.05471(12) 0.9242(4) 0.0185(13) Uani 1 1 d .
N2 N 0.3400(3) 0.03193(11) 0.8193(4) 0.0170(12) Uani 1 1 d .
N3 N 0.7724(3) 0.05131(10) 0.8229(4) 0.0164(12) Uani 1 1 d .
N4 N 0.7167(3) 0.02873(11) 0.9242(4) 0.0151(11) Uani 1 1 d .
C1 C 0.3524(4) 0.04728(14) 0.8940(5) 0.0138(14) Uani 1 1 d .
C2 C 0.2303(4) 0.04454(14) 0.8710(5) 0.0165(15) Uani 1 1 d .
C3 C 0.1528(4) 0.04656(15) 0.8731(5) 0.0215(16) Uani 1 1 d .
H3 H 0.1276 0.0572 0.9154 0.026 Uiso 1 1 calc R
C4 C 0.1150(4) 0.03149(16) 0.8074(6) 0.0250(17) Uani 1 1 d .
H4 H 0.0626 0.0318 0.8071 0.030 Uiso 1 1 calc R
C5 C 0.1510(5) 0.01628(16) 0.7436(5) 0.0261(18) Uani 1 1 d .
H5 H 0.1226 0.0065 0.7017 0.031 Uiso 1 1 calc R
C6 C 0.2264(5) 0.01506(16) 0.7399(5) 0.0232(17) Uani 1 1 d .
H6 H 0.2508 0.0048 0.6958 0.028 Uiso 1 1 calc R
C7 C 0.2658(4) 0.02929(14) 0.8028(5) 0.0170(14) Uani 1 1 d .
C8 C 0.2713(4) 0.07281(14) 0.9993(4) 0.0175(14) Uani 1 1 d .
H8A H 0.3080 0.0688 1.0458 0.021 Uiso 1 1 calc R
H8B H 0.2217 0.0690 1.0239 0.021 Uiso 1 1 calc R
C9 C 0.2757(4) 0.10196(14) 0.9766(5) 0.0196(15) Uani 1 1 d .
C10 C 0.3441(4) 0.11596(16) 0.9848(5) 0.0246(16) Uani 1 1 d .
H10 H 0.3873 0.1065 1.0021 0.029 Uiso 1 1 calc R
C11 C 0.3478(5) 0.14276(15) 0.9679(6) 0.0283(17) Uani 1 1 d .
H11 H 0.3936 0.1518 0.9742 0.034 Uiso 1 1 calc R
C12 C 0.2859(4) 0.15729(15) 0.9416(5) 0.0263(16) Uani 1 1 d .
H12 H 0.2889 0.1761 0.9300 0.032 Uiso 1 1 calc R
C13 C 0.2196(4) 0.14354(16) 0.9330(6) 0.0290(17) Uani 1 1 d .
H13 H 0.1770 0.1532 0.9150 0.035 Uiso 1 1 calc R
C14 C 0.2136(4) 0.11644(15) 0.9496(5) 0.0240(16) Uani 1 1 d .
H14 H 0.1675 0.1076 0.9428 0.029 Uiso 1 1 calc R
C15 C 0.4005(4) 0.02352(14) 0.7612(5) 0.0199(15) Uani 1 1 d .
H15A H 0.3813 0.0114 0.7147 0.024 Uiso 1 1 calc R
H15B H 0.4379 0.0135 0.7956 0.024 Uiso 1 1 calc R
C16 C 0.4361(5) 0.04844(17) 0.7191(5) 0.0244(17) Uani 1 1 d .
H16A H 0.3973 0.0589 0.6885 0.029 Uiso 1 1 calc R
H16B H 0.4719 0.0424 0.6740 0.029 Uiso 1 1 calc R
C17 C 0.7064(4) 0.04386(14) 0.8541(5) 0.0162(15) Uani 1 1 d .
C18 C 0.8288(4) 0.04094(14) 0.8777(5) 0.0154(14) Uani 1 1 d .
C19 C 0.9046(4) 0.04306(14) 0.8757(5) 0.0190(15) Uani 1 1 d .
H19 H 0.9291 0.0529 0.8308 0.023 Uiso 1 1 calc R
C20 C 0.9432(4) 0.03020(14) 0.9416(6) 0.0211(15) Uani 1 1 d .
H20 H 0.9955 0.0317 0.9433 0.025 Uiso 1 1 calc R
C21 C 0.9067(4) 0.01495(15) 1.0065(5) 0.0222(16) Uani 1 1 d .
H21 H 0.9348 0.0060 1.0504 0.027 Uiso 1 1 calc R
C22 C 0.8309(4) 0.01278(14) 1.0075(5) 0.0189(15) Uani 1 1 d .
H22 H 0.8060 0.0025 1.0512 0.023 Uiso 1 1 calc R
C23 C 0.7927(4) 0.02623(13) 0.9421(5) 0.0168(14) Uani 1 1 d .
C24 C 0.7851(4) 0.06883(14) 0.7480(5) 0.0171(15) Uani 1 1 d .
H24A H 0.7504 0.0637 0.7005 0.021 Uiso 1 1 calc R
H24B H 0.8357 0.0656 0.7258 0.021 Uiso 1 1 calc R
C25 C 0.7765(4) 0.09863(14) 0.7657(5) 0.0159(14) Uani 1 1 d .
C26 C 0.7437(5) 0.11504(15) 0.7048(5) 0.0274(17) Uani 1 1 d .
H26 H 0.7248 0.1073 0.6522 0.033 Uiso 1 1 calc R
C27 C 0.7373(5) 0.14249(17) 0.7174(6) 0.037(2) Uani 1 1 d .
H27 H 0.7142 0.1534 0.6739 0.044 Uiso 1 1 calc R
C28 C 0.7643(5) 0.15406(17) 0.7931(6) 0.035(2) Uani 1 1 d .
H28 H 0.7601 0.1730 0.8021 0.042 Uiso 1 1 calc R
C29 C 0.7981(5) 0.13784(16) 0.8569(6) 0.0326(19) Uani 1 1 d .
H29 H 0.8173 0.1456 0.9093 0.039 Uiso 1 1 calc R
C30 C 0.8032(5) 0.11008(16) 0.8426(5) 0.0277(17) Uani 1 1 d .
H30 H 0.8253 0.0989 0.8861 0.033 Uiso 1 1 calc R
C31 C 0.6563(4) 0.01927(16) 0.9834(5) 0.0200(15) Uani 1 1 d .
H31A H 0.6763 0.0062 1.0265 0.024 Uiso 1 1 calc R
H31B H 0.6178 0.0101 0.9482 0.024 Uiso 1 1 calc R
C32 C 0.6233(4) 0.04266(15) 1.0310(5) 0.0199(16) Uani 1 1 d .
H32A H 0.6627 0.0519 1.0647 0.024 Uiso 1 1 calc R
H32B H 0.5866 0.0358 1.0739 0.024 Uiso 1 1 calc R
C1S C 0.5641(10) 0.1364(2) 0.8835(8) 0.078(5) Uani 1 1 d .
H1S1 H 0.5281 0.1223 0.8667 0.094 Uiso 1 1 calc R
H1S2 H 0.6142 0.1296 0.8703 0.094 Uiso 1 1 calc R

loop_
_atom_site_aniso_label
_atom_site_aniso_U_11
_atom_site_aniso_U_22
_atom_site_aniso_U_33
_atom_site_aniso_U_23
_atom_site_aniso_U_13
_atom_site_aniso_U_12
Pt1 0.01392(13) 0.01671(12) 0.01247(12) -0.00061(10) 0.00091(11) 0.00062(10)
Pt2 0.01403(13) 0.01698(12) 0.01257(12) 0.00089(10) 0.00179(11) -0.00004(10)
S1 0.0155(9) 0.0217(8) 0.0154(8) 0.0017(6) 0.0010(7) 0.0007(7)
S2 0.0164(8) 0.0192(8) 0.0136(8) -0.0008(6) 0.0012(7) -0.0003(6)
Cl1S 0.0658(18) 0.0530(14) 0.0428(14) 0.0018(11) -0.0074(14) 0.0050(11)
Cl2S 0.0606(17) 0.0529(15) 0.0399(13) 0.0048(11) 0.0003(12) -0.0084(13)
Br1 0.0246(4) 0.0260(3) 0.0201(4) 0.0005(3) 0.0008(3) -0.0032(3)
Br2 0.0288(4) 0.0277(4) 0.0215(4) -0.0001(3) 0.0030(3) 0.0015(3)
N1 0.015(3) 0.026(3) 0.015(3) -0.003(2) 0.008(3) 0.000(2)
N2 0.018(3) 0.018(3) 0.015(3) -0.002(2) 0.002(3) 0.003(2)
N3 0.018(3) 0.014(3) 0.017(3) 0.001(2) -0.004(3) 0.003(2)
N4 0.015(3) 0.021(3) 0.010(3) -0.003(2) 0.002(2) 0.000(2)
C1 0.008(3) 0.017(3) 0.016(4) 0.006(3) 0.000(3) -0.002(2)
C2 0.020(4) 0.012(3) 0.018(4) 0.007(3) 0.007(3) -0.003(3)
C3 0.017(4) 0.024(4) 0.024(4) 0.007(3) -0.002(3) 0.002(3)
C4 0.018(4) 0.034(4) 0.023(4) 0.008(4) -0.007(4) -0.005(3)
C5 0.029(5) 0.031(4) 0.018(4) 0.005(3) 0.001(3) -0.006(3)
C6 0.031(5) 0.025(4) 0.014(4) 0.001(3) 0.000(3) -0.001(3)
C7 0.017(4) 0.022(3) 0.013(3) 0.008(3) 0.003(3) 0.002(3)
C8 0.017(4) 0.021(3) 0.014(3) -0.006(3) 0.004(3) 0.002(3)
C9 0.023(4) 0.023(4) 0.013(3) -0.006(3) 0.003(3) 0.004(3)
C10 0.017(4) 0.032(4) 0.025(4) -0.003(3) -0.002(3) 0.000(3)
C11 0.028(4) 0.024(4) 0.033(4) -0.003(3) 0.003(4) -0.004(3)
C12 0.035(4) 0.020(3) 0.024(4) 0.000(3) -0.004(4) -0.006(3)
C13 0.028(4) 0.030(4) 0.028(4) 0.003(3) 0.003(4) 0.012(3)
C14 0.022(4) 0.031(4) 0.020(4) -0.004(3) 0.005(3) -0.003(3)
C15 0.020(4) 0.019(3) 0.021(4) -0.011(3) -0.002(3) 0.000(3)
C16 0.018(4) 0.039(4) 0.016(4) 0.004(3) 0.004(3) -0.005(3)
C17 0.019(4) 0.018(3) 0.012(3) 0.000(3) -0.001(3) -0.006(3)
C18 0.018(4) 0.012(3) 0.016(3) 0.001(2) -0.002(3) 0.004(3)
C19 0.017(4) 0.018(3) 0.022(4) -0.005(3) 0.005(3) 0.001(3)
C20 0.013(3) 0.023(3) 0.028(4) -0.006(3) 0.005(3) -0.002(3)
C21 0.022(4) 0.024(4) 0.021(4) 0.001(3) 0.000(3) 0.002(3)
C22 0.017(4) 0.019(3) 0.020(4) 0.002(3) 0.001(3) -0.003(3)
C23 0.016(3) 0.014(3) 0.021(4) -0.004(3) -0.004(3) 0.004(2)
C24 0.019(4) 0.018(3) 0.015(3) -0.001(3) 0.000(3) -0.003(3)
C25 0.013(4) 0.018(3) 0.017(3) 0.003(3) 0.003(3) 0.000(3)
C26 0.036(5) 0.026(4) 0.021(4) -0.004(3) -0.006(3) -0.004(3)
C27 0.047(5) 0.031(4) 0.032(5) 0.004(4) -0.008(4) 0.012(4)
C28 0.041(5) 0.024(4) 0.041(5) -0.001(4) 0.003(4) 0.008(4)
C29 0.044(5) 0.025(4) 0.029(4) -0.008(3) 0.000(4) -0.001(4)
C30 0.033(5) 0.026(4) 0.023(4) -0.001(3) 0.004(3) 0.003(3)
C31 0.010(3) 0.030(4) 0.020(4) 0.002(3) 0.006(3) -0.002(3)
C32 0.015(4) 0.034(4) 0.010(3) 0.007(3) -0.002(3) 0.001(3)
C1S 0.156(15) 0.034(6) 0.045(7) -0.002(5) 0.003(8) -0.008(7)

loop_
_atom_type_symbol
_atom_type_description
_atom_type_scat_dispersion_real
_atom_type_scat_dispersion_imag
_atom_type_scat_source
C C 0.0033 0.0016 'International Tables Vol C Tables 4.2.6.8 and 6.1.1.4'
H H 0.0000 0.0000 'International Tables Vol C Tables 4.2.6.8 and 6.1.1.4'
N N 0.0061 0.0033 'International Tables Vol C Tables 4.2.6.8 and 6.1.1.4'
S S 0.1246 0.1234 'International Tables Vol C Tables 4.2.6.8 and 6.1.1.4'
Br Br -0.2901 2.4595 'International Tables Vol C Tables 4.2.6.8 and 6.1.1.4'
Pt Pt -1.7033 8.3905 'International Tables Vol C Tables 4.2.6.8 and 6.1.1.4'
Cl Cl 0.1484 0.1585 'International Tables Vol C Tables 4.2.6.8 and 6.1.1.4'

loop_
_geom_angle_atom_site_label_1
_geom_angle_atom_site_label_2
_geom_angle_atom_site_label_3
_geom_angle
C1 Pt1 S1 90.3(2)
C1 Pt1 S2 170.6(2)
S1 Pt1 S2 80.32(6)
C1 Pt1 Br1 93.3(2)
S1 Pt1 Br1 174.84(5)
S2 Pt1 Br1 96.00(5)
C17 Pt2 S2 90.0(2)
C17 Pt2 S1 170.2(2)
S2 Pt2 S1 80.27(6)
C17 Pt2 Br2 94.9(2)
S2 Pt2 Br2 174.84(5)
S1 Pt2 Br2 94.87(5)
C16 S1 Pt1 106.1(3)
C16 S1 Pt2 108.9(3)
Pt1 S1 Pt2 90.03(6)
C32 S2 Pt2 106.8(2)
C32 S2 Pt1 110.6(3)
Pt2 S2 Pt1 89.55(6)
C1 N1 C2 110.4(6)
C1 N1 C8 124.8(6)
C2 N1 C8 124.6(6)
C7 N2 C1 111.2(6)
C7 N2 C15 126.5(6)
C1 N2 C15 121.7(6)
C17 N3 C18 109.8(6)
C17 N3 C24 125.7(6)
C18 N3 C24 124.4(6)
C17 N4 C23 110.2(6)
C17 N4 C31 124.2(6)
C23 N4 C31 125.0(6)
N1 C1 N2 106.0(6)
N1 C1 Pt1 132.7(5)
N2 C1 Pt1 121.3(5)
N1 C2 C3 132.5(7)
N1 C2 C7 107.4(6)
C3 C2 C7 120.1(7)
C2 C3 C4 115.3(7)
C5 C4 C3 123.2(8)
C6 C5 C4 121.4(8)
C5 C6 C7 117.6(7)
N2 C7 C6 132.8(7)
N2 C7 C2 104.9(6)
C6 C7 C2 122.3(7)
N1 C8 C9 113.9(6)
C14 C9 C10 118.4(7)
C14 C9 C8 121.6(7)
C10 C9 C8 120.0(7)
C11 C10 C9 120.2(7)
C10 C11 C12 121.5(8)
C13 C12 C11 118.1(7)
C14 C13 C12 122.2(7)
C13 C14 C9 119.6(7)
N2 C15 C16 109.7(6)
C15 C16 S1 114.6(5)
N4 C17 N3 108.4(6)
N4 C17 Pt2 121.6(5)
N3 C17 Pt2 129.7(5)
C19 C18 C23 121.9(7)
C19 C18 N3 132.8(7)
C23 C18 N3 105.3(6)
C18 C19 C20 117.0(7)
C19 C20 C21 121.2(7)
C22 C21 C20 121.2(7)
C21 C22 C23 117.0(7)
C22 C23 C18 121.7(7)
C22 C23 N4 132.1(7)
C18 C23 N4 106.3(6)
N3 C24 C25 115.4(6)
C26 C25 C30 118.5(7)
C26 C25 C24 120.4(7)
C30 C25 C24 121.0(6)
C25 C26 C27 122.0(7)
C28 C27 C26 119.8(8)
C27 C28 C29 119.6(8)
C30 C29 C28 119.2(8)
C25 C30 C29 120.8(8)
N4 C31 C32 110.0(6)
C31 C32 S2 114.1(5)
Cl2S C1S Cl1S 110.2(7)

loop_
_geom_bond_atom_site_label_1
_geom_bond_atom_site_label_2
_geom_bond_distance
Pt1 C1 1.973(7)
Pt1 S1 2.2887(17)
Pt1 S2 2.3593(18)
Pt1 Br1 2.4711(8)
Pt2 C17 2.004(8)
Pt2 S2 2.2996(17)
Pt2 S1 2.3508(18)
Pt2 Br2 2.4698(8)
S1 C16 1.828(8)
S2 C32 1.843(7)
Cl1S C1S 1.780(12)
Cl2S C1S 1.774(12)
N1 C1 1.367(9)
N1 C2 1.367(10)
N1 C8 1.470(9)
N2 C7 1.373(10)
N2 C1 1.384(9)
N2 C15 1.468(9)
N3 C17 1.339(9)
N3 C18 1.414(9)
N3 C24 1.450(9)
N4 C17 1.315(9)
N4 C23 1.409(9)
N4 C31 1.491(9)
C2 C3 1.408(11)
C2 C7 1.434(10)
C3 C4 1.422(12)
C4 C5 1.389(12)
C5 C6 1.369(12)
C6 C7 1.386(10)
C8 C9 1.488(10)
C9 C14 1.396(10)
C9 C10 1.426(11)
C10 C11 1.355(11)
C11 C12 1.391(11)
C12 C13 1.387(11)
C13 C14 1.371(11)
C15 C16 1.533(11)
C18 C19 1.377(11)
C18 C23 1.384(10)
C19 C20 1.377(11)
C20 C21 1.407(11)
C21 C22 1.378(11)
C22 C23 1.382(10)
C24 C25 1.510(10)
C25 C26 1.367(10)
C25 C30 1.385(10)
C26 C27 1.379(11)
C27 C28 1.375(13)
C28 C29 1.399(12)
C29 C30 1.396(11)
C31 C32 1.492(11)
